data_1566958
loop_
_publ_author_name
'Itou, Takahiko'
'Kitai, Hideyuki'
'Shimazu, Akira'
'Miyazaki, Tsukasa'
'Tashiro, Kohji'

_publ_section_title
;
 Clarification of Cross-Linkage Structure in Boric Acid Doped Poly(vinyl
 alcohol) and Its Model Compound As Studied by an Organized Combination of
 X-ray Single-Crystal Structure Analysis, Raman Spectroscopy, and Density
 Functional Theoretical Calculation
;
_journal_issue 22
_journal_name_full 'The Journal of Physical Chemistry B'
_journal_page_first 6032
_journal_page_last 6037
_journal_paper_doi 10.1021/jp5026569
_journal_volume 118
_journal_year 2014
_chemical_formula_moiety 'C5 H11 B O3 '
_chemical_formula_sum 'C5 H11 B O3'
_chemical_formula_weight 129.95
_space_group_IT_number 60
_space_group_name_Hall '-P 2n 2ab'
_space_group_name_H-M_alt 'P b c n'
_symmetry_cell_setting orthorhombic
_symmetry_Int_Tables_number 60
_symmetry_space_group_name_Hall '-P 2n 2ab'
_symmetry_space_group_name_H-M 'P b c n'
_cell_angle_alpha 90.0000
_cell_angle_beta 90.0000
_cell_angle_gamma 90.0000
_cell_formula_units_Z 8
_cell_length_a 14.303(10)
_cell_length_b 13.119(9)
_cell_length_c 7.702(5)
_cell_measurement_reflns_used 695
_cell_measurement_temperature 296.1
_cell_measurement_theta_max 27.5
_cell_measurement_theta_min 7.2
_cell_volume 1445.2(17)
_computing_cell_refinement PROCESS-AUTO
_computing_data_collection PROCESS-AUTO
_computing_data_reduction CrystalStructure
_computing_publication_material 'CrystalStructure 3.8'
_computing_structure_refinement CRYSTALS
_computing_structure_solution SIR92
_diffrn_detector_area_resol_mean 10.00
_diffrn_measured_fraction_theta_full 0.998
_diffrn_measured_fraction_theta_max 0.998
_diffrn_measurement_device_type 'Rigaku RAXIS-RAPID'
_diffrn_measurement_method w
_diffrn_radiation_type 'Mo Ka'
_diffrn_radiation_wavelength 0.71075
_diffrn_reflns_av_R_equivalents 0.033
_diffrn_reflns_limit_h_max 17
_diffrn_reflns_limit_h_min -17
_diffrn_reflns_limit_k_max 15
_diffrn_reflns_limit_k_min -15
_diffrn_reflns_limit_l_max 9
_diffrn_reflns_limit_l_min -8
_diffrn_reflns_number 10735
_diffrn_reflns_theta_full 25.35
_diffrn_reflns_theta_max 25.35
_exptl_absorpt_coefficient_mu 0.093
_exptl_absorpt_correction_T_max 0.982
_exptl_absorpt_correction_T_min 0.974
_exptl_absorpt_correction_type numerical
_exptl_absorpt_process_details
;
Higashi, T. (1999). Program for Absorption Correction.
Rigaku Corporation, Tokyo, Japan.
;
_exptl_crystal_colour colorless
_exptl_crystal_density_diffrn 1.194
_exptl_crystal_density_method 'not measured'
_exptl_crystal_description needle
_exptl_crystal_F_000 560.00
_exptl_crystal_size_max 2.00
_exptl_crystal_size_mid 0.20
_exptl_crystal_size_min 0.20
_refine_diff_density_max 0.17
_refine_diff_density_min -0.14
_refine_ls_extinction_method none
_refine_ls_goodness_of_fit_ref 2.060
_refine_ls_hydrogen_treatment refall
_refine_ls_number_parameters 96
_refine_ls_number_reflns 396
_refine_ls_R_factor_gt 0.0610
_refine_ls_shift/su_max 0.0000
_refine_ls_structure_factor_coef Fsqd
_refine_ls_weighting_details 'w = 1.0'
_refine_ls_weighting_scheme unit
_refine_ls_wR_factor_ref 0.0906
_reflns_number_gt 396
_reflns_number_total 1324
_reflns_threshold_expression F^2^>2.0s(F^2^)
_cod_data_source_file Meso.cif
_cod_data_source_block meso-PENT-BA
_cod_original_formula_sum 'C5 H11 B O3 '
_cod_database_code 1566958

loop_
_symmetry_equiv_pos_site_id
_symmetry_equiv_pos_as_xyz
1 +X,+Y,+Z
2 1/2-X,1/2+Y,+Z
3 +X,-Y,1/2+Z
4 1/2-X,1/2-Y,1/2+Z
5 -X,-Y,-Z
6 1/2+X,1/2-Y,-Z
7 -X,+Y,1/2-Z
8 1/2+X,1/2+Y,1/2-Z

loop_
_atom_site_label
_atom_site_type_symbol
_atom_site_fract_x
_atom_site_fract_y
_atom_site_fract_z
_atom_site_U_iso_or_equiv
_atom_site_adp_type
_atom_site_occupancy
_atom_site_symmetry_multiplicity
_atom_site_calc_flag
_atom_site_refinement_flags
_atom_site_disorder_assembly
_atom_site_disorder_group
O(1) O 0.0987(4) 0.5976(3) 0.5472(10) 0.104(2) Uani 1.00 1 d . . .
O(2) O 0.0940(3) 0.4203(3) 0.5396(7) 0.099(2) Uani 1.00 1 d . . .
O(3) O 0.2342(3) 0.5112(3) 0.6007(7) 0.111(2) Uani 1.00 1 d . . .
C(1) C 0.0918(6) 0.2453(6) 0.527(2) 0.217(5) Uani 1.00 1 d . . .
C(5) C 0.2853(5) 0.4173(7) 0.6226(15) 0.147(4) Uani 1.00 1 d . . .
C(6) C 0.2404(6) 0.3345(6) 0.5454(15) 0.143(4) Uani 1.00 1 d . . .
C(7) C 0.1412(6) 0.3217(6) 0.550(2) 0.202(6) Uani 1.00 1 d . . .
C(8) C 0.3840(5) 0.4348(6) 0.6000(13) 0.160(4) Uani 1.00 1 d . . .
B(1) B 0.1422(6) 0.5074(8) 0.5611(12) 0.082(3) Uani 1.00 1 d . . .
H(2) H 0.0609 0.2228 0.6289 0.260 Uiso 1.00 1 c R . .
H(3) H 0.1309 0.1924 0.4841 0.260 Uiso 1.00 1 c R . .
H(4) H 0.0466 0.2624 0.4409 0.260 Uiso 1.00 1 c R . .
H(5) H 0.2794 0.4022 0.7428 0.176 Uiso 1.00 1 c R . .
H(6) H 0.2527 0.3435 0.4252 0.171 Uiso 1.00 1 c R . .
H(7) H 0.2685 0.2729 0.5841 0.171 Uiso 1.00 1 c R . .
H(8) H 0.1391 0.3169 0.6729 0.242 Uiso 1.00 1 c R . .
H(9) H 0.3988 0.4254 0.4808 0.193 Uiso 1.00 1 c R . .
H(10) H 0.4214 0.3905 0.6686 0.192 Uiso 1.00 1 c R . .
H(11) H 0.3961 0.5034 0.6320 0.192 Uiso 1.00 1 c R . .
H(12) H 0.047(3) 0.593(4) 0.530(9) 0.06(2) Uiso 1.00 1 c . . .

loop_
_atom_site_aniso_label
_atom_site_aniso_U_11
_atom_site_aniso_U_22
_atom_site_aniso_U_33
_atom_site_aniso_U_12
_atom_site_aniso_U_13
_atom_site_aniso_U_23
O(1) 0.072(4) 0.068(3) 0.173(7) 0.007(3) -0.022(5) -0.003(3)
O(2) 0.070(3) 0.062(3) 0.165(6) 0.007(2) -0.016(3) -0.006(3)
O(3) 0.073(3) 0.081(3) 0.177(5) 0.011(3) -0.025(3) -0.006(4)
C(1) 0.128(8) 0.066(6) 0.46(2) 0.011(6) -0.002(13) -0.022(9)
C(5) 0.083(6) 0.102(6) 0.256(15) 0.021(5) -0.028(8) 0.008(9)
C(6) 0.090(7) 0.084(5) 0.254(14) 0.030(5) -0.015(9) -0.013(8)
C(7) 0.085(7) 0.056(5) 0.46(2) 0.022(5) -0.041(11) -0.017(10)
C(8) 0.068(5) 0.168(9) 0.245(13) 0.030(5) 0.005(7) 0.022(9)
B(1) 0.069(5) 0.077(6) 0.100(7) 0.003(5) -0.009(5) 0.005(7)

loop_
_atom_type_symbol
_atom_type_description
_atom_type_scat_dispersion_real
_atom_type_scat_dispersion_imag
C C 0.003 0.002
H H 0.000 0.000
O O 0.011 0.006
B B 0.001 0.001

loop_
_geom_angle_atom_site_label_1
C(7)
O(2)
B(1)
120.6(6)
yes
.
.
.
C(5)
O(3)
B(1)
119.2(6)
yes
.
.
.
O(3)
C(5)
C(6)
112.5(7)
yes
.
.
.
O(3)
C(5)
C(8)
110.3(7)
yes
.
.
.
C(6)
C(5)
C(8)
121.6(8)
yes
.
.
.
C(5)
C(6)
C(7)
122.6(8)
yes
.
.
.
O(2)
C(7)
C(1)
116.4(8)
yes
.
.
.
O(2)
C(7)
C(6)
110.7(6)
yes
.
.
.
C(1)
C(7)
C(6)
131.1(9)
yes
.
.
.
O(1)
B(1)
O(2)
120.2(7)
yes
.
.
.
O(1)
B(1)
O(3)
115.9(8)
yes
.
.
.
O(2)
B(1)
O(3)
123.9(8)
yes
.
.
.
B(1)
O(1)
H(12)
114(4)
no
.
.
.
C(7)
C(1)
H(2)
113.3
no
.
.
.
C(7)
C(1)
H(3)
107.8
no
.
.
.
C(7)
C(1)
H(4)
107.3
no
.
.
.
H(2)
C(1)
H(3)
109.5
no
.
.
.
H(2)
C(1)
H(4)
109.5
no
.
.
.
H(3)
C(1)
H(4)
109.5
no
.
.
.
O(3)
C(5)
H(5)
104.3
no
.
.
.
C(6)
C(5)
H(5)
102.2
no
.
.
.
C(8)
C(5)
H(5)
103.8
no
.
.
.
C(5)
C(6)
H(6)
103.5
no
.
.
.
C(5)
C(6)
H(7)
109.5
no
.
.
.
C(7)
C(6)
H(6)
102.8
no
.
.
.
C(7)
C(6)
H(7)
108.2
no
.
.
.
H(6)
C(6)
H(7)
109.5
no
.
.
.
O(2)
C(7)
H(8)
95.6
no
.
.
.
C(1)
C(7)
H(8)
94.2
no
.
.
.
C(6)
C(7)
H(8)
93.6
no
.
.
.
C(5)
C(8)
H(9)
108.3
no
.
.
.
C(5)
C(8)
H(10)
112.7
no
.
.
.
C(5)
C(8)
H(11)
107.3
no
.
.
.
H(9)
C(8)
H(10)
109.5
no
.
.
.
H(9)
C(8)
H(11)
109.5
no
.
.
.
H(10)
C(8)
H(11)
109.5
no
.
.
.

loop_
_geom_bond_atom_site_label_1
O(1)
B(1)
1.341(11)
yes
.
.
O(2)
C(7)
1.461(9)
yes
.
.
O(2)
B(1)
1.344(11)
yes
.
.
O(3)
C(5)
1.443(10)
yes
.
.
O(3)
B(1)
1.352(10)
yes
.
.
C(1)
C(7)
1.239(12)
yes
.
.
C(5)
C(6)
1.395(13)
yes
.
.
C(5)
C(8)
1.441(11)
yes
.
.
C(6)
C(7)
1.430(13)
yes
.
.
O(1)
H(12)
0.75(4)
no
.
.
C(1)
H(2)
0.950
no
.
.
C(1)
H(3)
0.950
no
.
.
C(1)
H(4)
0.950
no
.
.
C(5)
H(5)
0.950
no
.
.
C(6)
H(6)
0.950
no
.
.
C(6)
H(7)
0.950
no
.
.
C(7)
H(8)
0.950
no
.
.
C(8)
H(9)
0.950
no
.
.
C(8)
H(10)
0.950
no
.
.
C(8)
H(11)
0.950
no
.
.

loop_
_geom_torsion_atom_site_label_1
C(7)
O(2)
B(1)
O(1)
178.4(10)
?
.
.
.
.
C(7)
O(2)
B(1)
O(3)
-3.1(14)
?
.
.
.
.
B(1)
O(2)
C(7)
C(1)
-179.2(12)
?
.
.
.
.
B(1)
O(2)
C(7)
C(6)
-12.8(16)
?
.
.
.
.
C(5)
O(3)
B(1)
O(1)
178.3(8)
?
.
.
.
.
C(5)
O(3)
B(1)
O(2)
-0.3(11)
?
.
.
.
.
B(1)
O(3)
C(5)
C(6)
19.7(12)
?
.
.
.
.
B(1)
O(3)
C(5)
C(8)
158.8(8)
?
.
.
.
.
O(3)
C(5)
C(6)
C(7)
-39.0(15)
?
.
.
.
.
C(8)
C(5)
C(6)
C(7)
-172.9(11)
?
.
.
.
.
C(5)
C(6)
C(7)
O(2)
35.3(17)
?
.
.
.
.
C(5)
C(6)
C(7)
C(1)
-160.9(17)
?
.
.
.
.
